data_4086523
loop_
_publ_author_name
'Yang, Pikun'
'Zhou, Enwei'
'Fang, Bo'
'Hou, Guohua'
'Zi, Guofu'
'Walter, Marc D.'

_publ_section_title
;
 Preparation of (\h5-C5Me5)2Th(bipy) and Its Reactivity toward Small
 Molecules
;
_journal_name_full Organometallics
_journal_paper_doi 10.1021/acs.organomet.6b00357
_journal_year 2016
_chemical_formula_moiety 'C26 H48 N4 Si2 Th'
_chemical_formula_sum 'C26 H48 N4 Si2 Th'
_chemical_formula_weight 704.90
_space_group_crystal_system orthorhombic
_space_group_IT_number 29
_space_group_name_Hall 'P 2c -2ac'
_space_group_name_H-M_alt 'P c a 21'
_symmetry_space_group_name_Hall 'P 2c -2ac'
_symmetry_space_group_name_H-M 'P c a 21'
_atom_sites_solution_hydrogens geom
_audit_creation_method SHELXL-2014/7
_cell_angle_alpha 90
_cell_angle_beta 90
_cell_angle_gamma 90
_cell_formula_units_Z 8
_cell_length_a 21.048(5)
_cell_length_b 16.731(4)
_cell_length_c 17.175(4)
_cell_measurement_reflns_used 9307
_cell_measurement_temperature 100(2)
_cell_measurement_theta_max 27.43
_cell_measurement_theta_min 2.27
_cell_volume 6048(2)
_computing_cell_refinement 'Bruker SAINT'
_computing_data_collection 'Bruker APEX2'
_computing_data_reduction 'Bruker SAINT'
_computing_molecular_graphics 'Bruker SHELXTL'
_computing_publication_material 'Bruker SHELXTL'
_computing_structure_refinement 'SHELXL-2014/7 (Sheldrick, 2014)'
_computing_structure_solution 'SHELXS-97 (Sheldrick 2008)'
_diffrn_ambient_temperature 100(2)
_diffrn_measured_fraction_theta_full 1.000
_diffrn_measured_fraction_theta_max 0.998
_diffrn_measurement_device_type 'Bruker APEX-II CCD'
_diffrn_measurement_method '\f and \w scans'
_diffrn_radiation_type MoK\a
_diffrn_radiation_wavelength 0.71073
_diffrn_reflns_av_R_equivalents 0.0631
_diffrn_reflns_av_unetI/netI 0.0778
_diffrn_reflns_Laue_measured_fraction_full 1.000
_diffrn_reflns_Laue_measured_fraction_max 0.998
_diffrn_reflns_limit_h_max 27
_diffrn_reflns_limit_h_min -14
_diffrn_reflns_limit_k_max 21
_diffrn_reflns_limit_k_min -21
_diffrn_reflns_limit_l_max 22
_diffrn_reflns_limit_l_min -22
_diffrn_reflns_number 38898
_diffrn_reflns_point_group_measured_fraction_full 0.996
_diffrn_reflns_point_group_measured_fraction_max 0.993
_diffrn_reflns_theta_full 25.242
_diffrn_reflns_theta_max 27.439
_diffrn_reflns_theta_min 1.935
_exptl_absorpt_coefficient_mu 5.030
_exptl_absorpt_correction_T_max 0.75
_exptl_absorpt_correction_T_min 0.43
_exptl_absorpt_correction_type multi-scan
_exptl_absorpt_process_details SADABS
_exptl_crystal_colour colorless
_exptl_crystal_density_diffrn 1.548
_exptl_crystal_description block
_exptl_crystal_F_000 2800
_exptl_crystal_size_max 0.380
_exptl_crystal_size_mid 0.200
_exptl_crystal_size_min 0.180
_refine_diff_density_max 1.432
_refine_diff_density_min -1.159
_refine_diff_density_rms 0.130
_refine_ls_abs_structure_details
; 
 Flack x determined using 4932 quotients [(I+)-(I-)]/[(I+)+(I-)] 
 (Parsons, Flack and Wagner, Acta Cryst. B69 (2013) 249-259). 
;
_refine_ls_abs_structure_Flack 0.025(6)
_refine_ls_extinction_method none
_refine_ls_goodness_of_fit_ref 0.938
_refine_ls_hydrogen_treatment constr
_refine_ls_matrix_type full
_refine_ls_number_parameters 615
_refine_ls_number_reflns 13722
_refine_ls_number_restraints 1
_refine_ls_restrained_S_all 0.937
_refine_ls_R_factor_all 0.0447
_refine_ls_R_factor_gt 0.0344
_refine_ls_shift/su_max 0.001
_refine_ls_shift/su_mean 0.000
_refine_ls_structure_factor_coef Fsqd
_refine_ls_weighting_details 'w=1/[\s^2^(Fo^2^)] where P=(Fo^2^+2Fc^2^)/3'
_refine_ls_weighting_scheme calc
_refine_ls_wR_factor_gt 0.0722
_refine_ls_wR_factor_ref 0.0767
_reflns_Friedel_coverage 0.925
_reflns_Friedel_fraction_full 0.992
_reflns_Friedel_fraction_max 0.988
_reflns_number_gt 11744
_reflns_number_total 13722
_reflns_threshold_expression 'I > 2\s(I)'
_cod_data_source_file om6b00357_si_002.cif
_cod_data_source_block compound18
_cod_depositor_comments
;
The following automatic conversions were performed:

'_exptl_absorpt_correction_type' value 'Multi-scan' changed to
'multi-scan' according to
/usr/data/users/saulius/crontab/automatic-downloads/rss-feeds/ACS/lib/dictionaries/cif_core.dic
dictionary named 'cif_core.dic' version 2.4.2 from 2011-04-26.

Automatic conversion script
Id: cif_fix_values 4268 2015-11-12 08:31:59Z antanas 
;
_cod_database_code 4086523
_shelx_shelxl_version_number 2014/7
_shelx_space_group_comment
; 
The symmetry employed for this shelxl refinement is uniquely defined 
by the following loop, which should always be used as a source of 
symmetry information in preference to the above space-group names. 
They are only intended as comments. 
;
_shelx_estimated_absorpt_t_min 0.251
_shelx_estimated_absorpt_t_max 0.465

loop_
_space_group_symop_operation_xyz
'x, y, z'
'-x, -y, z+1/2'
'x+1/2, -y, z'
'-x+1/2, y, z+1/2'

loop_
_atom_site_label
_atom_site_type_symbol
_atom_site_fract_x
_atom_site_fract_y
_atom_site_fract_z
_atom_site_U_iso_or_equiv
_atom_site_adp_type
_atom_site_occupancy
_atom_site_site_symmetry_order
_atom_site_calc_flag
_atom_site_refinement_flags_posn
_atom_site_refinement_flags_adp
C1 C 0.4460(4) 0.3492(5) 0.1166(6) 0.022(2) Uani 1 1 d . .
C2 C 0.4913(4) 0.4006(6) 0.1476(6) 0.021(2) Uani 1 1 d . .
C3 C 0.4891(4) 0.3950(6) 0.2302(6) 0.023(2) Uani 1 1 d . .
C4 C 0.4416(4) 0.3365(5) 0.2495(6) 0.0215(19) Uani 1 1 d . .
C5 C 0.4147(4) 0.3089(5) 0.1785(6) 0.0213(19) Uani 1 1 d . .
C6 C 0.4376(5) 0.3318(6) 0.0307(6) 0.030(2) Uani 1 1 d . .
H6A H 0.4436 0.3811 0.0008 0.045 Uiso 1 1 calc R U
H6B H 0.3948 0.3109 0.0215 0.045 Uiso 1 1 calc R U
H6C H 0.4691 0.2921 0.0142 0.045 Uiso 1 1 calc R U
C7 C 0.5420(5) 0.4441(6) 0.1007(7) 0.034(3) Uani 1 1 d . .
H7A H 0.5737 0.4056 0.0823 0.051 Uiso 1 1 calc R U
H7B H 0.5627 0.4841 0.1337 0.051 Uiso 1 1 calc R U
H7C H 0.5222 0.4706 0.0560 0.051 Uiso 1 1 calc R U
C8 C 0.5359(5) 0.4284(6) 0.2871(6) 0.031(3) Uani 1 1 d . .
H8A H 0.5156 0.4338 0.3382 0.047 Uiso 1 1 calc R U
H8B H 0.5503 0.4810 0.2692 0.047 Uiso 1 1 calc R U
H8C H 0.5724 0.3924 0.2913 0.047 Uiso 1 1 calc R U
C9 C 0.4333(4) 0.2964(6) 0.3266(6) 0.026(2) Uani 1 1 d . .
H9A H 0.3912 0.2715 0.3290 0.040 Uiso 1 1 calc R U
H9B H 0.4372 0.3361 0.3683 0.040 Uiso 1 1 calc R U
H9C H 0.4661 0.2553 0.3331 0.040 Uiso 1 1 calc R U
C10 C 0.3677(5) 0.2403(5) 0.1717(6) 0.032(2) Uani 1 1 d . .
H10A H 0.3878 0.1908 0.1894 0.047 Uiso 1 1 calc R U
H10B H 0.3545 0.2344 0.1173 0.047 Uiso 1 1 calc R U
H10C H 0.3304 0.2516 0.2041 0.047 Uiso 1 1 calc R U
C11 C 0.2792(4) 0.5721(5) 0.2566(6) 0.0210(18) Uani 1 1 d . .
C12 C 0.2549(4) 0.4941(5) 0.2581(6) 0.0210(18) Uani 1 1 d . .
C13 C 0.2913(4) 0.4484(5) 0.3103(5) 0.0174(19) Uani 1 1 d . .
C14 C 0.3387(4) 0.4982(6) 0.3429(5) 0.021(2) Uani 1 1 d . .
C15 C 0.3312(4) 0.5754(5) 0.3082(5) 0.021(2) Uani 1 1 d . .
C16 C 0.2497(5) 0.6447(6) 0.2174(6) 0.036(3) Uani 1 1 d . .
H16A H 0.2050 0.6337 0.2057 0.054 Uiso 1 1 calc R U
H16B H 0.2725 0.6563 0.1690 0.054 Uiso 1 1 calc R U
H16C H 0.2526 0.6909 0.2524 0.054 Uiso 1 1 calc R U
C17 C 0.1947(4) 0.4660(6) 0.2185(6) 0.031(2) Uani 1 1 d . .
H17A H 0.2003 0.4108 0.2006 0.047 Uiso 1 1 calc R U
H17B H 0.1856 0.5005 0.1737 0.047 Uiso 1 1 calc R U
H17C H 0.1592 0.4684 0.2554 0.047 Uiso 1 1 calc R U
C18 C 0.2749(5) 0.3640(5) 0.3333(6) 0.030(2) Uani 1 1 d . .
H18A H 0.2299 0.3613 0.3481 0.046 Uiso 1 1 calc R U
H18B H 0.3012 0.3478 0.3776 0.046 Uiso 1 1 calc R U
H18C H 0.2827 0.3281 0.2893 0.046 Uiso 1 1 calc R U
C19 C 0.3840(5) 0.4801(7) 0.4076(6) 0.036(3) Uani 1 1 d . .
H19A H 0.4274 0.4776 0.3868 0.055 Uiso 1 1 calc R U
H19B H 0.3730 0.4287 0.4312 0.055 Uiso 1 1 calc R U
H19C H 0.3815 0.5224 0.4470 0.055 Uiso 1 1 calc R U
C20 C 0.3629(5) 0.6505(6) 0.3375(6) 0.040(3) Uani 1 1 d . .
H20A H 0.3702 0.6870 0.2938 0.059 Uiso 1 1 calc R U
H20B H 0.4037 0.6368 0.3616 0.059 Uiso 1 1 calc R U
H20C H 0.3355 0.6763 0.3761 0.059 Uiso 1 1 calc R U
C21 C 0.3540(5) 0.4926(6) -0.0665(6) 0.027(2) Uani 1 1 d . .
H21A H 0.4000 0.4930 -0.0755 0.040 Uiso 1 1 calc R U
H21B H 0.3319 0.5007 -0.1161 0.040 Uiso 1 1 calc R U
H21C H 0.3415 0.4411 -0.0442 0.040 Uiso 1 1 calc R U
C22 C 0.2457(5) 0.5693(7) 0.0203(6) 0.038(3) Uani 1 1 d . .
H22A H 0.2359 0.5209 0.0500 0.057 Uiso 1 1 calc R U
H22B H 0.2231 0.5678 -0.0296 0.057 Uiso 1 1 calc R U
H22C H 0.2322 0.6164 0.0499 0.057 Uiso 1 1 calc R U
C23 C 0.3426(6) 0.6705(6) -0.0536(6) 0.039(3) Uani 1 1 d . .
H23A H 0.3287 0.7155 -0.0214 0.059 Uiso 1 1 calc R U
H23B H 0.3169 0.6684 -0.1012 0.059 Uiso 1 1 calc R U
H23C H 0.3874 0.6774 -0.0674 0.059 Uiso 1 1 calc R U
C24 C 0.4762(4) 0.6095(5) 0.2012(5) 0.021(2) Uani 1 1 d . .
H24A H 0.4449 0.5922 0.2400 0.032 Uiso 1 1 calc R U
H24B H 0.5004 0.6548 0.2217 0.032 Uiso 1 1 calc R U
H24C H 0.5052 0.5652 0.1895 0.032 Uiso 1 1 calc R U
C25 C 0.4006(4) 0.7426(5) 0.1274(6) 0.027(2) Uani 1 1 d . .
H25A H 0.3881 0.7674 0.0780 0.041 Uiso 1 1 calc R U
H25B H 0.4331 0.7756 0.1527 0.041 Uiso 1 1 calc R U
H25C H 0.3635 0.7383 0.1615 0.041 Uiso 1 1 calc R U
C26 C 0.4985(5) 0.6519(6) 0.0343(6) 0.033(2) Uani 1 1 d . .
H26A H 0.5125 0.5989 0.0173 0.050 Uiso 1 1 calc R U
H26B H 0.5344 0.6806 0.0576 0.050 Uiso 1 1 calc R U
H26C H 0.4826 0.6820 -0.0107 0.050 Uiso 1 1 calc R U
C27 C 0.0660(4) 0.1937(5) 0.2733(5) 0.022(2) Uani 1 1 d . .
C28 C 0.0116(4) 0.1420(5) 0.2765(5) 0.020(2) Uani 1 1 d . .
C29 C 0.0028(4) 0.1080(5) 0.2028(5) 0.016(2) Uani 1 1 d . .
C30 C 0.0504(4) 0.1381(5) 0.1521(5) 0.0144(18) Uani 1 1 d . .
C31 C 0.0897(4) 0.1903(5) 0.1971(5) 0.0192(19) Uani 1 1 d . .
C32 C 0.0855(5) 0.2524(6) 0.3346(6) 0.032(2) Uani 1 1 d . .
H32A H 0.1313 0.2619 0.3311 0.048 Uiso 1 1 calc R U
H32B H 0.0752 0.2308 0.3861 0.048 Uiso 1 1 calc R U
H32C H 0.0627 0.3028 0.3268 0.048 Uiso 1 1 calc R U
C33 C -0.0328(5) 0.1331(6) 0.3454(6) 0.032(2) Uani 1 1 d . .
H33A H -0.0698 0.1678 0.3382 0.048 Uiso 1 1 calc R U
H33B H -0.0105 0.1483 0.3932 0.048 Uiso 1 1 calc R U
H33C H -0.0468 0.0774 0.3493 0.048 Uiso 1 1 calc R U
C34 C -0.0538(4) 0.0579(5) 0.1783(7) 0.026(2) Uani 1 1 d . .
H34A H -0.0562 0.0101 0.2111 0.039 Uiso 1 1 calc R U
H34B H -0.0490 0.0420 0.1238 0.039 Uiso 1 1 calc R U
H34C H -0.0928 0.0893 0.1844 0.039 Uiso 1 1 calc R U
C35 C 0.0515(4) 0.1253(5) 0.0653(5) 0.020(2) Uani 1 1 d . .
H35A H 0.0449 0.0685 0.0539 0.030 Uiso 1 1 calc R U
H35B H 0.0927 0.1423 0.0445 0.030 Uiso 1 1 calc R U
H35C H 0.0176 0.1568 0.0410 0.030 Uiso 1 1 calc R U
C36 C 0.1394(4) 0.2480(5) 0.1658(5) 0.024(2) Uani 1 1 d . .
H36A H 0.1245 0.3031 0.1729 0.036 Uiso 1 1 calc R U
H36B H 0.1462 0.2378 0.1102 0.036 Uiso 1 1 calc R U
H36C H 0.1794 0.2405 0.1940 0.036 Uiso 1 1 calc R U
C37 C 0.2093(4) 0.0781(5) 0.3625(5) 0.0178(19) Uani 1 1 d . .
C38 C 0.2378(4) 0.0143(5) 0.3217(5) 0.0172(19) Uani 1 1 d . .
C39 C 0.2044(4) -0.0568(5) 0.3417(6) 0.020(2) Uani 1 1 d . .
C40 C 0.1589(4) 0.0472(5) 0.4087(5) 0.019(2) Uani 1 1 d . .
C41 C 0.1559(4) -0.0374(5) 0.3940(5) 0.021(2) Uani 1 1 d . .
C42 C 0.2373(5) 0.1614(5) 0.3660(7) 0.034(3) Uani 1 1 d . .
H42A H 0.2824 0.1580 0.3798 0.051 Uiso 1 1 calc R U
H42B H 0.2147 0.1928 0.4055 0.051 Uiso 1 1 calc R U
H42C H 0.2329 0.1873 0.3151 0.051 Uiso 1 1 calc R U
C43 C 0.3005(4) 0.0172(7) 0.2805(6) 0.034(3) Uani 1 1 d . .
H43A H 0.3083 0.0716 0.2617 0.050 Uiso 1 1 calc R U
H43B H 0.2998 -0.0198 0.2362 0.050 Uiso 1 1 calc R U
H43C H 0.3344 0.0015 0.3165 0.050 Uiso 1 1 calc R U
C44 C 0.2261(5) -0.1410(6) 0.3197(7) 0.038(3) Uani 1 1 d . .
H44A H 0.1962 -0.1802 0.3409 0.057 Uiso 1 1 calc R U
H44B H 0.2685 -0.1507 0.3412 0.057 Uiso 1 1 calc R U
H44C H 0.2275 -0.1459 0.2629 0.057 Uiso 1 1 calc R U
C45 C 0.1135(5) -0.0953(7) 0.4371(7) 0.042(3) Uani 1 1 d . .
H45A H 0.0993 -0.1373 0.4013 0.064 Uiso 1 1 calc R U
H45B H 0.0765 -0.0667 0.4576 0.064 Uiso 1 1 calc R U
H45C H 0.1372 -0.1193 0.4802 0.064 Uiso 1 1 calc R U
C46 C 0.1202(5) 0.0900(8) 0.4679(6) 0.042(3) Uani 1 1 d . .
H46A H 0.1346 0.0751 0.5201 0.064 Uiso 1 1 calc R U
H46B H 0.0754 0.0754 0.4617 0.064 Uiso 1 1 calc R U
H46C H 0.1251 0.1478 0.4607 0.064 Uiso 1 1 calc R U
C47 C 0.2669(4) -0.0954(6) 0.0953(6) 0.030(2) Uani 1 1 d . .
H47A H 0.2720 -0.1183 0.1475 0.045 Uiso 1 1 calc R U
H47B H 0.3042 -0.0628 0.0826 0.045 Uiso 1 1 calc R U
H47C H 0.2627 -0.1386 0.0571 0.045 Uiso 1 1 calc R U
C48 C 0.2172(4) 0.0734(5) 0.1220(6) 0.022(2) Uani 1 1 d . .
H48A H 0.1835 0.1110 0.1076 0.033 Uiso 1 1 calc R U
H48B H 0.2566 0.0882 0.0952 0.033 Uiso 1 1 calc R U
H48C H 0.2240 0.0755 0.1784 0.033 Uiso 1 1 calc R U
C49 C 0.1705(5) -0.0223(6) -0.0123(6) 0.027(2) Uani 1 1 d . .
H49A H 0.1602 -0.0754 -0.0327 0.040 Uiso 1 1 calc R U
H49B H 0.2061 0.0003 -0.0419 0.040 Uiso 1 1 calc R U
H49C H 0.1334 0.0127 -0.0172 0.040 Uiso 1 1 calc R U
C50 C 0.0856(5) -0.2157(5) 0.2231(6) 0.028(2) Uani 1 1 d . .
H50A H 0.1256 -0.2440 0.2325 0.042 Uiso 1 1 calc R U
H50B H 0.0516 -0.2547 0.2139 0.042 Uiso 1 1 calc R U
H50C H 0.0750 -0.1831 0.2687 0.042 Uiso 1 1 calc R U
C51 C 0.0131(5) -0.1281(7) 0.0993(8) 0.046(3) Uani 1 1 d . .
H51A H -0.0102 -0.0964 0.1379 0.069 Uiso 1 1 calc R U
H51B H -0.0096 -0.1782 0.0896 0.069 Uiso 1 1 calc R U
H51C H 0.0166 -0.0978 0.0507 0.069 Uiso 1 1 calc R U
C52 C 0.1349(6) -0.2166(7) 0.0646(8) 0.050(3) Uani 1 1 d . .
H52A H 0.1382 -0.1886 0.0146 0.076 Uiso 1 1 calc R U
H52B H 0.1103 -0.2658 0.0578 0.076 Uiso 1 1 calc R U
H52C H 0.1775 -0.2298 0.0836 0.076 Uiso 1 1 calc R U
N1 N 0.3774(3) 0.5688(4) 0.0873(4) 0.0208(17) Uani 1 1 d . .
N2 N 0.3002(4) 0.4036(6) 0.1094(5) 0.0390(14) Uani 1 1 d . .
N3 N 0.2732(4) 0.3583(6) 0.0686(5) 0.0390(14) Uani 1 1 d . .
N4 N 0.2477(4) 0.3134(5) 0.0276(5) 0.0390(14) Uani 1 1 d . .
N5 N 0.1345(3) -0.0614(4) 0.1545(4) 0.0160(15) Uani 1 1 d . .
N6 N 0.0325(3) -0.0438(4) 0.2992(4) 0.0208(17) Uani 1 1 d . .
N7 N -0.0136(4) -0.0704(5) 0.3335(5) 0.0236(18) Uani 1 1 d . .
N8 N -0.0569(4) -0.0960(5) 0.3657(6) 0.037(2) Uani 1 1 d . .
Si1 Si 0.33246(13) 0.57466(15) 0.00230(15) 0.0220(6) Uani 1 1 d . .
Si2 Si 0.43334(11) 0.64111(14) 0.10832(16) 0.0189(5) Uani 1 1 d . .
Si3 Si 0.19340(12) -0.03080(15) 0.09296(14) 0.0182(5) Uani 1 1 d . .
Si4 Si 0.09410(12) -0.15054(15) 0.13696(15) 0.0203(5) Uani 1 1 d . .
Th1 Th 0.37298(2) 0.47138(2) 0.18437(2) 0.01222(8) Uani 1 1 d . .
Th2 Th 0.11494(2) 0.03241(2) 0.25338(2) 0.01165(8) Uani 1 1 d . .

loop_
_atom_site_aniso_label
_atom_site_aniso_U_11
_atom_site_aniso_U_22
_atom_site_aniso_U_33
_atom_site_aniso_U_23
_atom_site_aniso_U_13
_atom_site_aniso_U_12
C1 0.024(5) 0.018(5) 0.022(5) -0.004(4) 0.002(4) 0.005(4)
C2 0.021(5) 0.020(5) 0.022(5) 0.004(4) 0.005(4) 0.005(4)
C3 0.018(5) 0.022(5) 0.028(7) 0.003(4) 0.004(4) 0.011(4)
C4 0.024(4) 0.019(4) 0.022(5) -0.002(5) 0.009(5) 0.004(3)
C5 0.024(4) 0.018(4) 0.023(5) 0.002(4) 0.004(5) 0.004(3)
C6 0.049(6) 0.017(5) 0.024(6) -0.005(4) 0.002(5) 0.012(4)
C7 0.031(6) 0.035(6) 0.038(7) -0.004(5) 0.012(5) 0.002(4)
C8 0.020(5) 0.036(6) 0.038(6) -0.005(5) -0.007(4) 0.005(4)
C9 0.028(5) 0.027(5) 0.023(5) 0.008(4) 0.005(4) 0.012(4)
C10 0.038(5) 0.024(5) 0.032(7) -0.003(5) 0.001(5) 0.001(4)
C11 0.026(4) 0.022(5) 0.015(5) -0.009(4) 0.007(4) 0.001(3)
C12 0.021(4) 0.027(5) 0.015(5) -0.004(4) 0.002(4) 0.002(3)
C13 0.023(5) 0.016(4) 0.014(5) 0.000(4) 0.011(4) -0.001(3)
C14 0.020(5) 0.028(5) 0.016(5) -0.007(4) 0.005(4) 0.004(4)
C15 0.024(5) 0.021(5) 0.017(5) -0.007(4) 0.006(4) -0.001(4)
C16 0.049(7) 0.026(6) 0.032(6) 0.003(5) 0.010(5) 0.014(5)
C17 0.020(5) 0.049(7) 0.025(5) -0.011(5) 0.002(4) -0.008(4)
C18 0.039(6) 0.020(5) 0.032(6) 0.005(5) 0.012(5) -0.001(4)
C19 0.038(6) 0.056(8) 0.015(6) -0.006(5) 0.001(4) 0.013(5)
C20 0.046(7) 0.045(7) 0.028(6) -0.021(5) 0.022(5) -0.013(5)
C21 0.036(6) 0.026(5) 0.018(5) 0.001(4) -0.010(4) -0.004(4)
C22 0.033(6) 0.050(7) 0.030(7) 0.002(5) -0.010(5) 0.006(5)
C23 0.067(8) 0.023(5) 0.029(6) 0.010(5) -0.017(6) -0.001(5)
C24 0.021(4) 0.022(5) 0.021(5) -0.006(4) 0.002(4) -0.006(3)
C25 0.031(5) 0.017(5) 0.035(6) -0.003(4) 0.004(5) -0.005(4)
C26 0.037(6) 0.033(6) 0.030(6) 0.001(5) 0.005(5) -0.011(5)
C27 0.031(5) 0.018(5) 0.018(6) -0.002(4) -0.004(4) 0.003(4)
C28 0.019(4) 0.017(5) 0.025(5) 0.004(4) 0.002(4) 0.006(4)
C29 0.014(4) 0.013(4) 0.021(6) 0.004(4) -0.003(3) 0.003(3)
C30 0.015(4) 0.012(4) 0.016(4) 0.002(3) 0.000(3) -0.003(3)
C31 0.021(4) 0.014(4) 0.023(6) -0.001(4) -0.008(4) 0.002(3)
C32 0.048(7) 0.025(5) 0.022(6) -0.006(4) -0.009(5) 0.010(5)
C33 0.028(5) 0.035(6) 0.033(6) 0.002(5) 0.007(4) 0.007(4)
C34 0.016(4) 0.024(5) 0.037(6) 0.011(5) -0.004(5) -0.006(3)
C35 0.030(5) 0.022(5) 0.009(5) 0.003(4) -0.001(4) -0.001(4)
C36 0.029(5) 0.018(5) 0.024(6) 0.006(4) -0.004(4) -0.005(4)
C37 0.023(5) 0.020(5) 0.010(4) -0.004(4) -0.006(4) -0.002(4)
C38 0.009(4) 0.028(5) 0.015(5) -0.005(4) -0.005(3) 0.005(3)
C39 0.020(5) 0.018(5) 0.023(5) -0.002(4) -0.017(4) 0.005(4)
C40 0.017(4) 0.026(5) 0.014(5) -0.002(4) -0.008(3) 0.010(4)
C41 0.021(5) 0.028(5) 0.015(5) 0.012(4) -0.006(4) -0.009(4)
C42 0.048(7) 0.015(5) 0.040(7) 0.000(5) -0.023(5) -0.012(4)
C43 0.011(4) 0.074(8) 0.016(5) 0.004(5) -0.002(3) 0.004(5)
C44 0.045(7) 0.025(6) 0.044(7) -0.015(5) -0.026(6) 0.010(5)
C45 0.028(6) 0.061(8) 0.038(7) 0.026(6) -0.017(5) -0.023(5)
C46 0.041(6) 0.071(8) 0.015(5) -0.006(5) 0.003(4) 0.026(6)
C47 0.021(5) 0.048(6) 0.021(5) -0.006(5) 0.000(4) 0.011(4)
C48 0.012(4) 0.031(6) 0.023(6) 0.011(4) 0.002(4) -0.005(4)
C49 0.029(5) 0.034(6) 0.017(5) 0.001(4) 0.010(4) 0.005(4)
C50 0.032(5) 0.017(5) 0.036(6) -0.003(4) -0.003(4) -0.012(4)
C51 0.041(7) 0.041(7) 0.056(8) -0.002(6) -0.031(6) -0.012(5)
C52 0.070(8) 0.028(6) 0.053(8) -0.022(6) 0.023(7) -0.012(6)
N1 0.031(4) 0.017(4) 0.014(4) 0.004(3) -0.008(3) -0.004(3)
N2 0.050(3) 0.048(4) 0.019(3) -0.005(2) -0.002(2) -0.028(3)
N3 0.050(3) 0.048(4) 0.019(3) -0.005(2) -0.002(2) -0.028(3)
N4 0.050(3) 0.048(4) 0.019(3) -0.005(2) -0.002(2) -0.028(3)
N5 0.020(4) 0.014(3) 0.014(4) 0.000(3) 0.003(3) -0.004(3)
N6 0.016(4) 0.027(4) 0.020(4) 0.009(3) 0.002(3) -0.002(3)
N7 0.020(4) 0.022(4) 0.028(5) -0.002(4) -0.005(4) 0.008(3)
N8 0.029(5) 0.034(5) 0.049(6) 0.008(4) 0.023(4) -0.007(4)
Si1 0.0302(14) 0.0206(14) 0.0151(14) 0.0014(11) -0.0062(11) -0.0001(11)
Si2 0.0230(13) 0.0169(12) 0.0169(13) -0.0022(11) 0.0007(10) -0.0050(10)
Si3 0.0176(12) 0.0264(14) 0.0104(13) 0.0002(11) 0.0023(9) 0.0013(10)
Si4 0.0246(13) 0.0160(13) 0.0204(14) -0.0028(11) -0.0035(11) -0.0032(10)
Th1 0.01347(13) 0.01282(16) 0.01037(16) -0.00088(17) -0.00001(12) -0.00017(11)
Th2 0.01052(12) 0.01416(16) 0.01027(16) 0.00084(18) -0.00003(12) 0.00053(11)

loop_
_atom_type_symbol
_atom_type_description
_atom_type_scat_dispersion_real
_atom_type_scat_dispersion_imag
_atom_type_scat_source
C C 0.0033 0.0016 'International Tables Vol C Tables 4.2.6.8 and 6.1.1.4'
H H 0.0000 0.0000 'International Tables Vol C Tables 4.2.6.8 and 6.1.1.4'
N N 0.0061 0.0033 'International Tables Vol C Tables 4.2.6.8 and 6.1.1.4'
Si Si 0.0817 0.0704 'International Tables Vol C Tables 4.2.6.8 and 6.1.1.4'
Th Th -7.2400 8.8979 'International Tables Vol C Tables 4.2.6.8 and 6.1.1.4'

loop_
_geom_angle_atom_site_label_1
_geom_angle_atom_site_label_2
_geom_angle_atom_site_label_3
_geom_angle
C2 C1 C5 109.0(9)
C2 C1 C6 124.8(9)
C5 C1 C6 125.7(9)
C2 C1 Th1 76.6(5)
C5 C1 Th1 77.4(5)
C6 C1 Th1 118.7(6)
C1 C2 C3 108.6(9)
C1 C2 C7 125.1(9)
C3 C2 C7 125.5(10)
C1 C2 Th1 74.9(5)
C3 C2 Th1 77.0(6)
C7 C2 Th1 122.3(6)
C2 C3 C4 107.3(9)
C2 C3 C8 127.3(10)
C4 C3 C8 124.1(9)
C2 C3 Th1 74.1(6)
C4 C3 Th1 76.9(5)
C8 C3 Th1 125.0(6)
C5 C4 C3 107.4(9)
C5 C4 C9 124.6(8)
C3 C4 C9 126.2(9)
C5 C4 Th1 74.0(5)
C3 C4 Th1 74.2(5)
C9 C4 Th1 129.2(6)
C1 C5 C4 107.6(7)
C1 C5 C10 127.2(9)
C4 C5 C10 124.7(9)
C1 C5 Th1 73.6(5)
C4 C5 Th1 77.4(5)
C10 C5 Th1 121.3(6)
C1 C6 H6A 109.5
C1 C6 H6B 109.5
H6A C6 H6B 109.5
C1 C6 H6C 109.5
H6A C6 H6C 109.5
H6B C6 H6C 109.5
C2 C7 H7A 109.5
C2 C7 H7B 109.5
H7A C7 H7B 109.5
C2 C7 H7C 109.5
H7A C7 H7C 109.5
H7B C7 H7C 109.5
C3 C8 H8A 109.5
C3 C8 H8B 109.5
H8A C8 H8B 109.5
C3 C8 H8C 109.5
H8A C8 H8C 109.5
H8B C8 H8C 109.5
C4 C9 H9A 109.5
C4 C9 H9B 109.5
H9A C9 H9B 109.5
C4 C9 H9C 109.5
H9A C9 H9C 109.5
H9B C9 H9C 109.5
C5 C10 H10A 109.5
C5 C10 H10B 109.5
H10A C10 H10B 109.5
C5 C10 H10C 109.5
H10A C10 H10C 109.5
H10B C10 H10C 109.5
C12 C11 C15 107.9(8)
C12 C11 C16 127.1(9)
C15 C11 C16 124.4(8)
C12 C11 Th1 73.3(5)
C15 C11 Th1 76.1(5)
C16 C11 Th1 123.9(6)
C11 C12 C13 108.7(8)
C11 C12 C17 125.9(9)
C13 C12 C17 125.0(8)
C11 C12 Th1 78.2(5)
C13 C12 Th1 74.5(5)
C17 C12 Th1 119.6(6)
C12 C13 C14 108.4(8)
C12 C13 C18 123.5(9)
C14 C13 C18 127.6(9)
C12 C13 Th1 76.5(5)
C14 C13 Th1 78.0(5)
C18 C13 Th1 118.4(6)
C13 C14 C15 106.8(8)
C13 C14 C19 128.7(9)
C15 C14 C19 124.1(9)
C13 C14 Th1 73.0(5)
C15 C14 Th1 76.8(5)
C19 C14 Th1 121.0(6)
C11 C15 C14 108.2(8)
C11 C15 C20 125.8(9)
C14 C15 C20 124.4(9)
C11 C15 Th1 75.5(5)
C14 C15 Th1 74.3(5)
C20 C15 Th1 127.8(6)
C11 C16 H16A 109.5
C11 C16 H16B 109.5
H16A C16 H16B 109.5
C11 C16 H16C 109.5
H16A C16 H16C 109.5
H16B C16 H16C 109.5
C12 C17 H17A 109.5
C12 C17 H17B 109.5
H17A C17 H17B 109.5
C12 C17 H17C 109.5
H17A C17 H17C 109.5
H17B C17 H17C 109.5
C13 C18 H18A 109.5
C13 C18 H18B 109.5
H18A C18 H18B 109.5
C13 C18 H18C 109.5
H18A C18 H18C 109.5
H18B C18 H18C 109.5
C14 C19 H19A 109.5
C14 C19 H19B 109.5
H19A C19 H19B 109.5
C14 C19 H19C 109.5
H19A C19 H19C 109.5
H19B C19 H19C 109.5
C15 C20 H20A 109.5
C15 C20 H20B 109.5
H20A C20 H20B 109.5
C15 C20 H20C 109.5
H20A C20 H20C 109.5
H20B C20 H20C 109.5
Si1 C21 H21A 109.5
Si1 C21 H21B 109.5
H21A C21 H21B 109.5
Si1 C21 H21C 109.5
H21A C21 H21C 109.5
H21B C21 H21C 109.5
Si1 C22 H22A 109.5
Si1 C22 H22B 109.5
H22A C22 H22B 109.5
Si1 C22 H22C 109.5
H22A C22 H22C 109.5
H22B C22 H22C 109.5
Si1 C23 H23A 109.5
Si1 C23 H23B 109.5
H23A C23 H23B 109.5
Si1 C23 H23C 109.5
H23A C23 H23C 109.5
H23B C23 H23C 109.5
Si2 C24 H24A 109.5
Si2 C24 H24B 109.5
H24A C24 H24B 109.5
Si2 C24 H24C 109.5
H24A C24 H24C 109.5
H24B C24 H24C 109.5
Si2 C25 H25A 109.5
Si2 C25 H25B 109.5
H25A C25 H25B 109.5
Si2 C25 H25C 109.5
H25A C25 H25C 109.5
H25B C25 H25C 109.5
Si2 C26 H26A 109.5
Si2 C26 H26B 109.5
H26A C26 H26B 109.5
Si2 C26 H26C 109.5
H26A C26 H26C 109.5
H26B C26 H26C 109.5
C31 C27 C28 107.2(8)
C31 C27 C32 125.9(9)
C28 C27 C32 125.9(9)
C31 C27 Th2 74.1(5)
C28 C27 Th2 74.2(5)
C32 C27 Th2 126.4(6)
C29 C28 C27 108.4(8)
C29 C28 C33 125.8(8)
C27 C28 C33 125.5(9)
C29 C28 Th2 73.4(5)
C27 C28 Th2 77.0(5)
C33 C28 Th2 120.8(6)
C28 C29 C30 108.5(7)
C28 C29 C34 125.3(8)
C30 C29 C34 125.6(9)
C28 C29 Th2 78.1(5)
C30 C29 Th2 75.9(5)
C34 C29 Th2 119.8(5)
C29 C30 C31 107.1(8)
C29 C30 C35 124.5(8)
C31 C30 C35 127.8(8)
C29 C30 Th2 74.9(5)
C31 C30 Th2 76.8(5)
C35 C30 Th2 120.8(6)
C27 C31 C30 108.9(8)
C27 C31 C36 123.3(8)
C30 C31 C36 126.5(8)
C27 C31 Th2 77.8(5)
C30 C31 Th2 74.1(5)
C36 C31 Th2 125.3(6)
C27 C32 H32A 109.5
C27 C32 H32B 109.5
H32A C32 H32B 109.5
C27 C32 H32C 109.5
H32A C32 H32C 109.5
H32B C32 H32C 109.5
C28 C33 H33A 109.5
C28 C33 H33B 109.5
H33A C33 H33B 109.5
C28 C33 H33C 109.5
H33A C33 H33C 109.5
H33B C33 H33C 109.5
C29 C34 H34A 109.5
C29 C34 H34B 109.5
H34A C34 H34B 109.5
C29 C34 H34C 109.5
H34A C34 H34C 109.5
H34B C34 H34C 109.5
C30 C35 H35A 109.5
C30 C35 H35B 109.5
H35A C35 H35B 109.5
C30 C35 H35C 109.5
H35A C35 H35C 109.5
H35B C35 H35C 109.5
C31 C36 H36A 109.5
C31 C36 H36B 109.5
H36A C36 H36B 109.5
C31 C36 H36C 109.5
H36A C36 H36C 109.5
H36B C36 H36C 109.5
C38 C37 C40 108.6(8)
C38 C37 C42 123.4(9)
C40 C37 C42 127.0(9)
C38 C37 Th2 76.5(5)
C40 C37 Th2 75.4(5)
C42 C37 Th2 123.2(6)
C37 C38 C39 107.6(8)
C37 C38 C43 125.8(9)
C39 C38 C43 125.2(8)
C37 C38 Th2 74.8(5)
C39 C38 Th2 74.9(5)
C43 C38 Th2 126.9(6)
C41 C39 C38 108.8(8)
C41 C39 C44 126.2(9)
C38 C39 C44 124.2(9)
C41 C39 Th2 74.8(5)
C38 C39 Th2 76.1(5)
C44 C39 Th2 123.4(6)
C37 C40 C41 107.0(8)
C37 C40 C46 128.0(9)
C41 C40 C46 124.7(9)
C37 C40 Th2 75.5(5)
C41 C40 Th2 74.6(5)
C46 C40 Th2 120.4(6)
C39 C41 C40 108.0(8)
C39 C41 C45 126.7(9)
C40 C41 C45 124.8(9)
C39 C41 Th2 76.6(5)
C40 C41 Th2 75.9(5)
C45 C41 Th2 120.3(6)
C37 C42 H42A 109.5
C37 C42 H42B 109.5
H42A C42 H42B 109.5
C37 C42 H42C 109.5
H42A C42 H42C 109.5
H42B C42 H42C 109.5
C38 C43 H43A 109.5
C38 C43 H43B 109.5
H43A C43 H43B 109.5
C38 C43 H43C 109.5
H43A C43 H43C 109.5
H43B C43 H43C 109.5
C39 C44 H44A 109.5
C39 C44 H44B 109.5
H44A C44 H44B 109.5
C39 C44 H44C 109.5
H44A C44 H44C 109.5
H44B C44 H44C 109.5
C41 C45 H45A 109.5
C41 C45 H45B 109.5
H45A C45 H45B 109.5
C41 C45 H45C 109.5
H45A C45 H45C 109.5
H45B C45 H45C 109.5
C40 C46 H46A 109.5
C40 C46 H46B 109.5
H46A C46 H46B 109.5
C40 C46 H46C 109.5
H46A C46 H46C 109.5
H46B C46 H46C 109.5
Si3 C47 H47A 109.5
Si3 C47 H47B 109.5
H47A C47 H47B 109.5
Si3 C47 H47C 109.5
H47A C47 H47C 109.5
H47B C47 H47C 109.5
Si3 C48 H48A 109.5
Si3 C48 H48B 109.5
H48A C48 H48B 109.5
Si3 C48 H48C 109.5
H48A C48 H48C 109.5
H48B C48 H48C 109.5
Si3 C49 H49A 109.5
Si3 C49 H49B 109.5
H49A C49 H49B 109.5
Si3 C49 H49C 109.5
H49A C49 H49C 109.5
H49B C49 H49C 109.5
Si4 C50 H50A 109.5
Si4 C50 H50B 109.5
H50A C50 H50B 109.5
Si4 C50 H50C 109.5
H50A C50 H50C 109.5
H50B C50 H50C 109.5
Si4 C51 H51A 109.5
Si4 C51 H51B 109.5
H51A C51 H51B 109.5
Si4 C51 H51C 109.5
H51A C51 H51C 109.5
H51B C51 H51C 109.5
Si4 C52 H52A 109.5
Si4 C52 H52B 109.5
H52A C52 H52B 109.5
Si4 C52 H52C 109.5
H52A C52 H52C 109.5
H52B C52 H52C 109.5
Si2 N1 Si1 120.4(4)
Si2 N1 Th1 111.5(4)
Si1 N1 Th1 128.1(4)
N3 N2 Th1 166.1(9)
N4 N3 N2 178.7(12)
Si3 N5 Si4 120.2(4)
Si3 N5 Th2 112.0(3)
Si4 N5 Th2 127.7(4)
N7 N6 Th2 166.2(7)
N8 N7 N6 179.4(10)
N1 Si1 C22 113.1(4)
N1 Si1 C21 110.9(4)
C22 Si1 C21 108.0(5)
N1 Si1 C23 114.5(4)
C22 Si1 C23 103.8(5)
C21 Si1 C23 106.0(5)
N1 Si2 C25 115.1(4)
N1 Si2 C26 115.0(4)
C25 Si2 C26 107.5(5)
N1 Si2 C24 107.6(4)
C25 Si2 C24 106.3(4)
C26 Si2 C24 104.4(4)
N1 Si2 Th1 40.0(2)
C25 Si2 Th1 124.1(3)
C26 Si2 Th1 128.2(3)
C24 Si2 Th1 67.7(3)
N5 Si3 C49 115.7(4)
N5 Si3 C48 107.9(4)
C49 Si3 C48 104.7(4)
N5 Si3 C47 114.2(4)
C49 Si3 C47 105.9(4)
C48 Si3 C47 107.8(4)
N5 Si3 Th2 40.1(2)
C49 Si3 Th2 129.5(3)
C48 Si3 Th2 67.9(3)
C47 Si3 Th2 124.2(3)
N5 Si4 C50 114.5(4)
N5 Si4 C51 109.5(4)
C50 Si4 C51 108.0(5)
N5 Si4 C52 113.3(4)
C50 Si4 C52 103.2(5)
C51 Si4 C52 108.0(6)
N2 Th1 N1 88.3(3)
N2 Th1 C13 87.5(3)
N1 Th1 C13 132.5(3)
N2 Th1 C1 76.9(3)
N1 Th1 C1 101.0(3)
C13 Th1 C1 123.9(3)
N2 Th1 C12 74.4(3)
N1 Th1 C12 105.2(3)
C13 Th1 C12 29.0(3)
C1 Th1 C12 140.1(3)
N2 Th1 C2 104.8(3)
N1 Th1 C2 95.6(3)
C13 Th1 C2 131.1(3)
C1 Th1 C2 28.5(3)
C12 Th1 C2 159.1(3)
N2 Th1 C14 116.3(3)
N1 Th1 C14 125.6(3)
C13 Th1 C14 29.0(3)
C1 Th1 C14 130.4(3)
C12 Th1 C14 47.6(3)
C2 Th1 C14 120.1(3)
N2 Th1 C5 73.5(3)
N1 Th1 C5 128.8(3)
C13 Th1 C5 94.9(3)
C1 Th1 C5 29.0(3)
C12 Th1 C5 114.6(3)
C2 Th1 C5 47.4(3)
C14 Th1 C5 105.1(3)
N2 Th1 C3 120.1(3)
N1 Th1 C3 118.2(3)
C13 Th1 C3 104.5(3)
C1 Th1 C3 47.4(3)
C12 Th1 C3 133.6(3)
C2 Th1 C3 28.9(2)
C14 Th1 C3 91.4(3)
C5 Th1 C3 47.5(3)
N2 Th1 C11 94.2(3)
N1 Th1 C11 85.8(3)
C13 Th1 C11 47.4(3)
C1 Th1 C11 168.6(2)
C12 Th1 C11 28.5(2)
C2 Th1 C11 161.0(3)
C14 Th1 C11 47.4(3)
C5 Th1 C11 141.6(3)
C3 Th1 C11 136.7(3)
N2 Th1 C15 120.5(3)
N1 Th1 C15 96.8(3)
C13 Th1 C15 47.5(2)
C1 Th1 C15 155.6(3)
C12 Th1 C15 47.0(3)
C2 Th1 C15 133.3(3)
C14 Th1 C15 28.9(3)
C5 Th1 C15 133.9(3)
C3 Th1 C15 109.0(3)
C11 Th1 C15 28.3(2)
N2 Th1 C4 99.4(3)
N1 Th1 C4 143.0(3)
C13 Th1 C4 84.3(3)
C1 Th1 C4 47.3(3)
C12 Th1 C4 111.8(3)
C2 Th1 C4 47.4(3)
C14 Th1 C4 83.1(3)
C5 Th1 C4 28.6(3)
C3 Th1 C4 28.9(2)
C11 Th1 C4 129.1(3)
C15 Th1 C4 109.6(3)
N6 Th2 N5 90.5(3)
N6 Th2 C29 73.8(3)
N5 Th2 C29 102.9(3)
N6 Th2 C41 72.9(3)
N5 Th2 C41 106.8(3)
C29 Th2 C41 135.0(3)
N6 Th2 C30 101.3(2)
N5 Th2 C30 93.3(2)
C29 Th2 C30 29.1(2)
C41 Th2 C30 159.0(3)
N6 Th2 C40 88.4(3)
N5 Th2 C40 132.9(2)
C29 Th2 C40 121.7(3)
C41 Th2 C40 29.5(2)
C30 Th2 C40 132.9(2)
N6 Th2 C37 117.0(3)
N5 Th2 C37 122.3(3)
C29 Th2 C37 132.1(3)
C41 Th2 C37 48.0(3)
C30 Th2 C37 125.1(3)
C40 Th2 C37 29.0(3)
N6 Th2 C39 91.5(3)
N5 Th2 C39 85.3(3)
C29 Th2 C39 163.0(3)
C41 Th2 C39 28.6(3)
C30 Th2 C39 167.2(3)
C40 Th2 C39 47.7(2)
C37 Th2 C39 47.5(2)
N6 Th2 C38 119.0(3)
N5 Th2 C38 93.9(2)
C29 Th2 C38 159.0(2)
C41 Th2 C38 47.7(3)
C30 Th2 C38 138.9(2)
C40 Th2 C38 47.7(2)
C37 Th2 C38 28.7(2)
C39 Th2 C38 29.0(3)
N6 Th2 C31 119.3(3)
N5 Th2 C31 113.9(3)
C29 Th2 C31 47.6(2)
C41 Th2 C31 136.8(3)
C30 Th2 C31 29.1(2)
C40 Th2 C31 107.3(2)
C37 Th2 C31 96.0(2)
C39 Th2 C31 142.0(2)
C38 Th2 C31 113.9(2)
N6 Th2 C28 74.6(3)
N5 Th2 C28 131.3(3)
C29 Th2 C28 28.5(3)
C41 Th2 C28 112.2(3)
C30 Th2 C28 47.3(3)
C40 Th2 C28 93.5(3)
C37 Th2 C28 105.5(3)
C39 Th2 C28 139.8(3)
C38 Th2 C28 134.2(3)
C31 Th2 C28 46.9(3)
N6 Th2 C27 102.0(3)
N5 Th2 C27 140.1(3)
C29 Th2 C27 47.4(3)
C41 Th2 C27 113.1(3)
C30 Th2 C27 47.3(3)
C40 Th2 C27 85.6(2)
C37 Th2 C27 85.4(3)
C39 Th2 C27 131.2(3)
C38 Th2 C27 111.8(2)
C31 Th2 C27 28.1(3)
C28 Th2 C27 28.8(2)

loop_
_geom_bond_atom_site_label_1
_geom_bond_atom_site_label_2
_geom_bond_distance
C1 C2 1.390(13)
C1 C5 1.420(13)
C1 C6 1.514(13)
C1 Th1 2.809(9)
C2 C3 1.423(12)
C2 C7 1.521(13)
C2 Th1 2.830(9)
C3 C4 1.439(12)
C3 C8 1.496(13)
C3 Th1 2.868(9)
C4 C5 1.422(14)
C4 C9 1.495(13)
C4 Th1 2.903(9)
C5 C10 1.520(12)
C5 Th1 2.859(8)
C6 H6A 0.9800
C6 H6B 0.9800
C6 H6C 0.9800
C7 H7A 0.9800
C7 H7B 0.9800
C7 H7C 0.9800
C8 H8A 0.9800
C8 H8B 0.9800
C8 H8C 0.9800
C9 H9A 0.9800
C9 H9B 0.9800
C9 H9C 0.9800
C10 H10A 0.9800
C10 H10B 0.9800
C10 H10C 0.9800
C11 C12 1.402(12)
C11 C15 1.411(12)
C11 C16 1.520(13)
C11 Th1 2.877(8)
C12 C13 1.405(13)
C12 C17 1.514(12)
C12 Th1 2.815(8)
C13 C14 1.415(13)
C13 C18 1.506(12)
C13 Th1 2.789(8)
C14 C15 1.431(13)
C14 C19 1.495(14)
C14 Th1 2.853(9)
C15 C20 1.509(13)
C15 Th1 2.885(8)
C16 H16A 0.9800
C16 H16B 0.9800
C16 H16C 0.9800
C17 H17A 0.9800
C17 H17B 0.9800
C17 H17C 0.9800
C18 H18A 0.9800
C18 H18B 0.9800
C18 H18C 0.9800
C19 H19A 0.9800
C19 H19B 0.9800
C19 H19C 0.9800
C20 H20A 0.9800
C20 H20B 0.9800
C20 H20C 0.9800
C21 Si1 1.868(10)
C21 H21A 0.9800
C21 H21B 0.9800
C21 H21C 0.9800
C22 Si1 1.854(11)
C22 H22A 0.9800
C22 H22B 0.9800
C22 H22C 0.9800
C23 Si1 1.881(10)
C23 H23A 0.9800
C23 H23B 0.9800
C23 H23C 0.9800
C24 Si2 1.906(9)
C24 H24A 0.9800
C24 H24B 0.9800
C24 H24C 0.9800
C25 Si2 1.862(9)
C25 H25A 0.9800
C25 H25B 0.9800
C25 H25C 0.9800
C26 Si2 1.879(10)
C26 H26A 0.9800
C26 H26B 0.9800
C26 H26C 0.9800
C27 C31 1.402(13)
C27 C28 1.437(12)
C27 C32 1.496(12)
C27 Th2 2.909(9)
C28 C29 1.401(12)
C28 C33 1.515(12)
C28 Th2 2.873(8)
C29 C30 1.419(12)
C29 C34 1.516(11)
C29 Th2 2.815(8)
C30 C31 1.430(11)
C30 C35 1.506(11)
C30 Th2 2.828(8)
C31 C36 1.521(12)
C31 Th2 2.863(8)
C32 H32A 0.9800
C32 H32B 0.9800
C32 H32C 0.9800
C33 H33A 0.9800
C33 H33B 0.9800
C33 H33C 0.9800
C34 H34A 0.9800
C34 H34B 0.9800
C34 H34C 0.9800
C35 H35A 0.9800
C35 H35B 0.9800
C35 H35C 0.9800
C36 H36A 0.9800
C36 H36B 0.9800
C36 H36C 0.9800
C37 C38 1.411(12)
C37 C40 1.422(13)
C37 C42 1.514(12)
C37 Th2 2.836(8)
C38 C39 1.424(13)
C38 C43 1.497(12)
C38 Th2 2.856(8)
C39 C41 1.398(13)
C39 C44 1.528(12)
C39 Th2 2.841(8)
C40 C41 1.440(12)
C40 C46 1.487(13)
C40 Th2 2.835(9)
C41 C45 1.510(13)
C41 Th2 2.818(9)
C42 H42A 0.9800
C42 H42B 0.9800
C42 H42C 0.9800
C43 H43A 0.9800
C43 H43B 0.9800
C43 H43C 0.9800
C44 H44A 0.9800
C44 H44B 0.9800
C44 H44C 0.9800
C45 H45A 0.9800
C45 H45B 0.9800
C45 H45C 0.9800
C46 H46A 0.9800
C46 H46B 0.9800
C46 H46C 0.9800
C47 Si3 1.888(9)
C47 H47A 0.9800
C47 H47B 0.9800
C47 H47C 0.9800
C48 Si3 1.882(10)
C48 H48A 0.9800
C48 H48B 0.9800
C48 H48C 0.9800
C49 Si3 1.876(10)
C49 H49A 0.9800
C49 H49B 0.9800
C49 H49C 0.9800
C50 Si4 1.847(10)
C50 H50A 0.9800
C50 H50B 0.9800
C50 H50C 0.9800
C51 Si4 1.861(10)
C51 H51A 0.9800
C51 H51B 0.9800
C51 H51C 0.9800
C52 Si4 1.871(11)
C52 H52A 0.9800
C52 H52B 0.9800
C52 H52C 0.9800
N1 Si2 1.727(8)
N1 Si1 1.742(7)
N1 Th1 2.334(7)
N2 N3 1.178(11)
N2 Th1 2.301(8)
N3 N4 1.161(11)
N5 Si3 1.708(7)
N5 Si4 1.743(7)
N5 Th2 2.349(7)
N6 N7 1.218(10)
N6 Th2 2.294(7)
N7 N8 1.150(10)
Si2 Th1 3.374(3)
Si3 Th2 3.382(3)
